data_4318476
loop_
_publ_author_name
'Maximilian N. Kopylovich'
'Vadim Yu. Kukushkin'
'Matti Haukka'
'Jo\~ao J. R. Fra\'usto da Silva'
'Armando J. L. Pombeiro'

_publ_section_title
;
 Zinc(II)/Ketoxime System as a Simple and Efficient Catalyst for
 Hydrolysis of Organonitriles
;
_journal_name_full 'Inorganic Chemistry'
_journal_page_first 4798
_journal_page_last 4804
_journal_paper_doi 10.1021/ic0256720
_journal_volume 41
_journal_year 2002
_chemical_formula_sum 'C5 H11 N O'
_chemical_formula_weight 101.15
_chemical_name_common CH3(CH2)3C(O)NH2
_space_group_IT_number 14
_symmetry_cell_setting monoclinic
_symmetry_space_group_name_Hall '-P 2ybc'
_symmetry_space_group_name_H-M 'P 1 21/c 1'
_atom_sites_solution_hydrogens mixed
_atom_sites_solution_primary direct
_atom_sites_solution_secondary difmap
_audit_creation_method SHELXL-97
_cell_angle_alpha 90.00
_cell_angle_beta 103.513(2)
_cell_angle_gamma 90.00
_cell_formula_units_Z 4
_cell_length_a 11.0625(6)
_cell_length_b 5.8294(3)
_cell_length_c 9.7921(4)
_cell_measurement_temperature 150(2)
_cell_volume 613.99(5)
_computing_cell_refinement 'Denzo/Scalepack (Otwinowski & Minor, 1997)'
_computing_data_collection 'Collect (Nonius BV, 1997-2000)'
_computing_data_reduction 'Denzo/Scalepack (Otwinowski & Minor, 1997)'
_computing_molecular_graphics 'ORTEP-3 for Windows (Farrugia, 1997-2001)'
_computing_publication_material 'SHELXL-97 (Sheldrick, 1997)'
_computing_structure_refinement 'SHELXL-97 (Sheldrick, 1997)'
_computing_structure_solution 'SHELXS-97 (Sheldrick, 1990)'
_diffrn_ambient_temperature 150(2)
_diffrn_detector_area_resol_mean 9
_diffrn_measured_fraction_theta_full 0.993
_diffrn_measured_fraction_theta_max 0.993
_diffrn_measurement_device '95mm CCD camera on \k-goniostat'
_diffrn_measurement_device_type KappaCCD
_diffrn_measurement_method CCD
_diffrn_radiation_monochromator 'horizonally mounted graphite crystal'
_diffrn_radiation_source 'fine-focus sealed tube'
_diffrn_radiation_type MoK\a
_diffrn_radiation_wavelength 0.71073
_diffrn_reflns_av_R_equivalents 0.0190
_diffrn_reflns_av_sigmaI/netI 0.0326
_diffrn_reflns_limit_h_max 13
_diffrn_reflns_limit_h_min -13
_diffrn_reflns_limit_k_max 7
_diffrn_reflns_limit_k_min -7
_diffrn_reflns_limit_l_max 12
_diffrn_reflns_limit_l_min -11
_diffrn_reflns_number 2266
_diffrn_reflns_theta_full 25.96
_diffrn_reflns_theta_max 25.96
_diffrn_reflns_theta_min 3.79
_exptl_absorpt_coefficient_mu 0.076
_exptl_absorpt_correction_type none
_exptl_crystal_colour colorless
_exptl_crystal_density_diffrn 1.094
_exptl_crystal_density_method 'not measured'
_exptl_crystal_description plate
_exptl_crystal_F_000 224
_exptl_crystal_size_max 0.35
_exptl_crystal_size_mid 0.30
_exptl_crystal_size_min 0.20
_refine_diff_density_max 0.142
_refine_diff_density_min -0.200
_refine_diff_density_rms 0.036
_refine_ls_extinction_method none
_refine_ls_goodness_of_fit_ref 1.086
_refine_ls_hydrogen_treatment mixed
_refine_ls_matrix_type full
_refine_ls_number_parameters 65
_refine_ls_number_reflns 1195
_refine_ls_number_restraints 0
_refine_ls_restrained_S_all 1.086
_refine_ls_R_factor_all 0.0504
_refine_ls_R_factor_gt 0.0400
_refine_ls_shift/su_max 0.000
_refine_ls_shift/su_mean 0.000
_refine_ls_structure_factor_coef Fsqd
_refine_ls_weighting_details 'calc w=1/[\s^2^(Fo^2^)+(0.0450P)^2^+0.1761P] where P=(Fo^2^+2Fc^2^)/3'
_refine_ls_weighting_scheme calc
_refine_ls_wR_factor_gt 0.1056
_refine_ls_wR_factor_ref 0.1125
_reflns_number_gt 979
_reflns_number_total 1195
_reflns_threshold_expression >2sigma(I)
_cod_data_source_file ic0256720_s1_1.cif
_cod_data_source_block n-BuC(=O)NH2
_cod_depositor_comments
;
The following automatic conversions were performed:

data name '_atom_site_symetry_multiplicity' was replaced with
'_atom_site_symmetry_multiplicity' as specified in the replacement
file 'data/replacement-values/replacement_tags.lst'.

Automatic conversion script
Id: cif_correct_tags 9268 2022-04-12 08:56:07Z antanas 
;
_cod_original_sg_symbol_H-M 'P 21/c'
_cod_database_code 4318476

loop_
_symmetry_equiv_pos_as_xyz
'x, y, z'
'-x, y+1/2, -z+1/2'
'-x, -y, -z'
'x, -y-1/2, z-1/2'

loop_
_atom_site_label
_atom_site_type_symbol
_atom_site_fract_x
_atom_site_fract_y
_atom_site_fract_z
_atom_site_U_iso_or_equiv
_atom_site_adp_type
_atom_site_occupancy
_atom_site_symmetry_multiplicity
_atom_site_calc_flag
_atom_site_refinement_flags
_atom_site_disorder_assembly
_atom_site_disorder_group
O1 O 0.09250(9) 0.25572(16) 0.08686(9) 0.0374(3) Uani 1 1 d . . .
N1 N 0.07095(11) 0.3745(2) -0.13564(10) 0.0341(3) Uani 1 1 d . . .
H11A H 0.0932 0.3627 -0.2179 0.041 Uiso 1 1 d R . .
H11B H 0.0189 0.4935 -0.1219 0.041 Uiso 1 1 d R . .
C3 C 0.25458(12) -0.1104(2) 0.06427(13) 0.0316(3) Uani 1 1 d . . .
H3A H 0.1837 -0.2012 0.0807 0.038 Uiso 1 1 calc R . .
H3B H 0.2901 -0.0226 0.1509 0.038 Uiso 1 1 calc R . .
C5 C 0.39867(14) -0.4477(3) 0.14903(15) 0.0418(4) Uani 1 1 d . . .
H5A H 0.4351 -0.3682 0.2372 0.063 Uiso 1 1 calc R . .
H5B H 0.4617 -0.5457 0.1231 0.063 Uiso 1 1 calc R . .
H5C H 0.3287 -0.5423 0.1611 0.063 Uiso 1 1 calc R . .
C2 C 0.20836(13) 0.0552(2) -0.05580(13) 0.0349(4) Uani 1 1 d . . .
H2A H 0.2810 0.1334 -0.0776 0.042 Uiso 1 1 calc R . .
H2B H 0.1673 -0.0340 -0.1399 0.042 Uiso 1 1 calc R . .
C1 C 0.11851(12) 0.2356(2) -0.02899(12) 0.0289(3) Uani 1 1 d . . .
C4 C 0.35291(13) -0.2722(2) 0.03375(14) 0.0358(4) Uani 1 1 d . . .
H4A H 0.3180 -0.3542 -0.0553 0.054 Uiso 1 1 calc R . .
H4B H 0.4246 -0.1805 0.0204 0.054 Uiso 1 1 calc R . .

loop_
_atom_site_aniso_label
_atom_site_aniso_U_11
_atom_site_aniso_U_22
_atom_site_aniso_U_33
_atom_site_aniso_U_23
_atom_site_aniso_U_13
_atom_site_aniso_U_12
O1 0.0516(6) 0.0444(6) 0.0200(5) 0.0041(4) 0.0161(4) 0.0152(5)
N1 0.0463(7) 0.0397(7) 0.0191(5) 0.0015(5) 0.0132(5) 0.0103(5)
C3 0.0374(7) 0.0335(7) 0.0262(7) -0.0005(5) 0.0119(5) 0.0037(6)
C5 0.0474(8) 0.0387(8) 0.0405(8) 0.0006(7) 0.0126(7) 0.0101(6)
C2 0.0436(8) 0.0409(8) 0.0230(6) -0.0004(6) 0.0138(5) 0.0081(6)
C1 0.0347(7) 0.0340(7) 0.0195(6) -0.0008(5) 0.0092(5) 0.0018(6)
C4 0.0403(8) 0.0376(8) 0.0328(8) -0.0001(6) 0.0149(6) 0.0047(6)

loop_
_atom_type_symbol
_atom_type_description
_atom_type_scat_dispersion_real
_atom_type_scat_dispersion_imag
_atom_type_scat_source
C C 0.0033 0.0016 'International Tables Vol C Tables 4.2.6.8 and 6.1.1.4'
H H 0.0000 0.0000 'International Tables Vol C Tables 4.2.6.8 and 6.1.1.4'
N N 0.0061 0.0033 'International Tables Vol C Tables 4.2.6.8 and 6.1.1.4'
O O 0.0106 0.0060 'International Tables Vol C Tables 4.2.6.8 and 6.1.1.4'

loop_
_geom_angle_atom_site_label_1
_geom_angle_atom_site_label_2
_geom_angle_atom_site_label_3
_geom_angle
_geom_angle_site_symmetry_1
_geom_angle_site_symmetry_3
_geom_angle_publ_flag
C2 C3 C4 111.70(10) . . ?
C1 C2 C3 115.15(10) . . ?
O1 C1 N1 121.83(12) . . ?
O1 C1 C2 121.84(11) . . ?
N1 C1 C2 116.31(10) . . ?
C5 C4 C3 113.62(11) . . ?

loop_
_geom_bond_atom_site_label_1
_geom_bond_atom_site_label_2
_geom_bond_distance
_geom_bond_site_symmetry_2
_geom_bond_publ_flag
O1 C1 1.2394(15) . ?
N1 C1 1.3292(16) . ?
C3 C2 1.5148(19) . ?
C3 C4 1.5212(18) . ?
C5 C4 1.5199(19) . ?
C2 C1 1.5115(18) . ?

loop_
_geom_hbond_atom_site_label_D
_geom_hbond_atom_site_label_H
_geom_hbond_atom_site_label_A
_geom_hbond_distance_DH
_geom_hbond_distance_HA
_geom_hbond_distance_DA
_geom_hbond_angle_DHA
_geom_hbond_site_symmetry_A
N1 H11B O1 0.93 1.99 2.9236(14) 178.3 3_565
N1 H11A O1 0.90 2.03 2.8844(13) 158.3 4_565

loop_
_geom_torsion_atom_site_label_1
_geom_torsion_atom_site_label_2
_geom_torsion_atom_site_label_3
_geom_torsion_atom_site_label_4
_geom_torsion
_geom_torsion_site_symmetry_1
_geom_torsion_site_symmetry_2
_geom_torsion_site_symmetry_3
_geom_torsion_site_symmetry_4
_geom_torsion_publ_flag
C4 C3 C2 C1 -174.94(12) . . . . ?
C3 C2 C1 O1 5.2(2) . . . . ?
C3 C2 C1 N1 -176.18(12) . . . . ?
C2 C3 C4 C5 -177.83(12) . . . . ?

loop_
_cod_related_entry_id
_cod_related_entry_database
_cod_related_entry_code
1 ChemSpider 11795
